data_7132133
loop_
_publ_author_name
'Horvath, Mikayla L.'
'Jumbelic, Caylee E.'
'Burynski, Rosemarie A.'
'Mistrot, M. Brody'
'Pike, Robert D.'
'Smith, Brian J.'
'Arslan, Hasan'

_publ_section_title
;
 Rapid single crystal growth <i>via</i> guest displacement from host-guest
 complexes.
;
_journal_name_full 'Chemical communications (Cambridge, England)'
_journal_paper_doi 10.1039/d3cc03406b
_journal_year 2023
_chemical_formula_moiety 'C48 H40 N4, C30 H24 N2, 4(C2 F6 N O4 S2), 2(C2 H3 N)'
_chemical_formula_sum 'C90 H70 F24 N12 O16 S8'
_chemical_formula_weight 2288.06
_chemical_name_systematic
'9,16,27,34-Tetra-azonianonacyclo[32.2.2.22,5.26,9.211,14.216,19.220,23.224,27.229,32]dopentaconta-1(36),2,4,6,8,11,13,16,18,20,22,24,26,29,31,34,37,39,41,43,45,47,49,51-tetracosaene tetrakis(bistriflimide) (1E,1'E)-1,1'-(anthracene-9,10-diyl)bis(N-p-tolylmethanimine) acetonitrile solvate'
_space_group_crystal_system triclinic
_space_group_IT_number 2
_space_group_name_Hall '-P 1'
_space_group_name_H-M_alt 'P -1'
_atom_sites_solution_hydrogens geom
_audit_creation_method SHELXL-2018/3
_audit_update_record
;
2023-06-27 deposited with the CCDC.	2023-08-22 downloaded from the CCDC.
;
_cell_angle_alpha 74.7070(10)
_cell_angle_beta 73.7410(10)
_cell_angle_gamma 84.2490(10)
_cell_formula_units_Z 1
_cell_length_a 11.6487(8)
_cell_length_b 12.2187(9)
_cell_length_c 17.8531(13)
_cell_measurement_reflns_used 9984
_cell_measurement_temperature 100(2)
_cell_measurement_theta_max 26.06
_cell_measurement_theta_min 2.33
_cell_volume 2352.1(3)
_computing_cell_refinement 'SAINTPLUS (Bruker AXS, 2004)'
_computing_data_collection 'APEX3 (Bruker AXS, 2015)'
_computing_data_reduction SAINTPLUS
_computing_molecular_graphics 'SHELXLE (Hubschle, 2011)'
_computing_publication_material 'Mercury 3.7 (CCDC, 2016)'
_computing_structure_refinement 'SHELXL-2014/5 (Sheldrick, 2014)'
_computing_structure_solution 'SHELXS97 (Sheldrick, 1997)'
_diffrn_ambient_temperature 100(2)
_diffrn_measured_fraction_theta_full 0.999
_diffrn_measured_fraction_theta_max 0.994
_diffrn_measurement_device_type 'Bruker SMART APEX II CCD'
_diffrn_measurement_method '\w and \y'
_diffrn_radiation_monochromator graphite
_diffrn_radiation_source 'fine-focus sealed tube'
_diffrn_radiation_type MoK\a
_diffrn_radiation_wavelength 0.71073
_diffrn_reflns_av_R_equivalents 0.0208
_diffrn_reflns_av_unetI/netI 0.0175
_diffrn_reflns_Laue_measured_fraction_full 0.999
_diffrn_reflns_Laue_measured_fraction_max 0.994
_diffrn_reflns_limit_h_max 14
_diffrn_reflns_limit_h_min -14
_diffrn_reflns_limit_k_max 15
_diffrn_reflns_limit_k_min -15
_diffrn_reflns_limit_l_max 22
_diffrn_reflns_limit_l_min -22
_diffrn_reflns_number 36538
_diffrn_reflns_point_group_measured_fraction_full 0.999
_diffrn_reflns_point_group_measured_fraction_max 0.994
_diffrn_reflns_theta_full 25.242
_diffrn_reflns_theta_max 26.082
_diffrn_reflns_theta_min 1.226
_exptl_absorpt_coefficient_mu 0.311
_exptl_absorpt_correction_T_max 0.9705
_exptl_absorpt_correction_T_min 0.8898
_exptl_absorpt_correction_type numerical
_exptl_absorpt_process_details 'SADABS (Sheldrick, 2004)'
_exptl_crystal_colour orange
_exptl_crystal_density_diffrn 1.615
_exptl_crystal_description block
_exptl_crystal_F_000 1166
_exptl_crystal_recrystallization_method 'Re-crystallisation from solvent: acetonitrile/isopropyl ether'
_exptl_crystal_size_max 0.589
_exptl_crystal_size_mid 0.325
_exptl_crystal_size_min 0.294
_refine_diff_density_max 0.391
_refine_diff_density_min -0.379
_refine_diff_density_rms 0.047
_refine_ls_extinction_method none
_refine_ls_goodness_of_fit_ref 1.030
_refine_ls_hydrogen_treatment constr
_refine_ls_matrix_type full
_refine_ls_number_parameters 678
_refine_ls_number_reflns 9273
_refine_ls_number_restraints 0
_refine_ls_restrained_S_all 1.030
_refine_ls_R_factor_all 0.0330
_refine_ls_R_factor_gt 0.0289
_refine_ls_shift/su_max 0.001
_refine_ls_shift/su_mean 0.000
_refine_ls_structure_factor_coef Fsqd
_refine_ls_weighting_details 'w=1/[\s^2^(Fo^2^)+(0.0395P)^2^+1.3896P] where P=(Fo^2^+2Fc^2^)/3'
_refine_ls_weighting_scheme calc
_refine_ls_wR_factor_gt 0.0766
_refine_ls_wR_factor_ref 0.0793
_reflns_Friedel_coverage 0.000
_reflns_number_gt 8344
_reflns_number_total 9273
_reflns_threshold_expression 'I > 2\s(I)'
_cod_data_source_file d3cc03406b3.cif
_cod_data_source_block mo_Arslan021_0m_a
_cod_database_code 7132133
_shelx_shelxl_version_number 2018/3
_shelx_space_group_comment
;
The symmetry employed for this shelxl refinement is uniquely defined
by the following loop, which should always be used as a source of
symmetry information in preference to the above space-group names.
They are only intended as comments.
;
_shelx_estimated_absorpt_t_min 0.838
_shelx_estimated_absorpt_t_max 0.914

loop_
_space_group_symop_operation_xyz
'x, y, z'
'-x, -y, -z'

loop_
_atom_site_label
_atom_site_type_symbol
_atom_site_fract_x
_atom_site_fract_y
_atom_site_fract_z
_atom_site_U_iso_or_equiv
_atom_site_adp_type
_atom_site_occupancy
_atom_site_site_symmetry_order
_atom_site_calc_flag
_atom_site_refinement_flags_posn
_atom_site_refinement_flags_adp
_atom_site_refinement_flags_occupancy
_atom_site_disorder_assembly
_atom_site_disorder_group
N1 N 0.73605(11) 0.21216(11) 0.11118(7) 0.0181(3) Uani 1 1 d . . . . .
N2 N 0.75551(10) 0.07086(10) 0.75850(7) 0.0159(2) Uani 1 1 d . . . . .
N3 N 0.76868(11) -0.16562(10) 0.54794(7) 0.0186(3) Uani 1 1 d . . . . .
C1 C 0.68283(13) 0.28976(13) 0.15235(9) 0.0202(3) Uani 1 1 d . . . . .
H1 H 0.635461 0.349853 0.129075 0.024 Uiso 1 1 calc R U . . .
C2 C 0.69618(13) 0.28309(13) 0.22738(9) 0.0193(3) Uani 1 1 d . . . . .
H2 H 0.658746 0.339051 0.255202 0.023 Uiso 1 1 calc R U . . .
C3 C 0.76461(12) 0.19441(12) 0.26347(9) 0.0164(3) Uani 1 1 d . . . . .
C4 C 0.82200(13) 0.11853(13) 0.21744(9) 0.0191(3) Uani 1 1 d . . . . .
H4 H 0.872350 0.059260 0.238331 0.023 Uiso 1 1 calc R U . . .
C5 C 0.80662(13) 0.12846(13) 0.14256(9) 0.0199(3) Uani 1 1 d . . . . .
H5 H 0.846139 0.075750 0.112344 0.024 Uiso 1 1 calc R U . . .
C6 C 0.77123(13) 0.17895(12) 0.34706(9) 0.0162(3) Uani 1 1 d . . . . .
C7 C 0.68412(13) 0.22890(12) 0.40072(9) 0.0170(3) Uani 1 1 d . . . . .
H7 H 0.622887 0.276459 0.382265 0.020 Uiso 1 1 calc R U . . .
C8 C 0.68604(13) 0.20993(12) 0.48017(9) 0.0170(3) Uani 1 1 d . . . . .
H8 H 0.626241 0.244851 0.515552 0.020 Uiso 1 1 calc R U . . .
C9 C 0.77497(12) 0.13989(12) 0.50933(9) 0.0160(3) Uani 1 1 d . . . . .
C10 C 0.86166(13) 0.09004(12) 0.45575(9) 0.0185(3) Uani 1 1 d . . . . .
H10 H 0.922420 0.041905 0.474356 0.022 Uiso 1 1 calc R U . . .
C11 C 0.86059(13) 0.10953(13) 0.37605(9) 0.0187(3) Uani 1 1 d . . . . .
H11 H 0.921123 0.075467 0.340538 0.022 Uiso 1 1 calc R U . . .
C12 C 0.77335(12) 0.11737(12) 0.59516(9) 0.0159(3) Uani 1 1 d . . . . .
C13 C 0.72370(13) 0.19631(12) 0.63999(9) 0.0194(3) Uani 1 1 d . . . . .
H13 H 0.695135 0.267902 0.614235 0.023 Uiso 1 1 calc R U . . .
C14 C 0.71547(13) 0.17199(12) 0.72106(9) 0.0196(3) Uani 1 1 d . . . . .
H14 H 0.681397 0.226750 0.750760 0.024 Uiso 1 1 calc R U . . .
C15 C 0.80845(12) -0.00601(12) 0.71656(9) 0.0173(3) Uani 1 1 d . . . . .
H15 H 0.838846 -0.075836 0.743466 0.021 Uiso 1 1 calc R U . . .
C16 C 0.81898(12) 0.01529(12) 0.63556(9) 0.0169(3) Uani 1 1 d . . . . .
H16 H 0.857327 -0.039334 0.606739 0.020 Uiso 1 1 calc R U . . .
C17 C 0.73231(13) 0.03945(13) 0.84812(9) 0.0186(3) Uani 1 1 d . . . . .
H17A H 0.724274 0.108940 0.868000 0.022 Uiso 1 1 calc R U . . .
H17B H 0.800240 -0.007330 0.863776 0.022 Uiso 1 1 calc R U . . .
C18 C 0.61870(13) -0.02643(12) 0.88511(8) 0.0162(3) Uani 1 1 d . . . . .
C19 C 0.62301(13) -0.14442(13) 0.90428(9) 0.0185(3) Uani 1 1 d . . . . .
H19 H 0.698152 -0.184103 0.897288 0.022 Uiso 1 1 calc R U . . .
C20 C 0.51804(14) -0.20456(13) 0.93358(9) 0.0199(3) Uani 1 1 d . . . . .
H20 H 0.521596 -0.285183 0.947146 0.024 Uiso 1 1 calc R U . . .
C21 C 0.40772(13) -0.14708(13) 0.94314(8) 0.0180(3) Uani 1 1 d . . . . .
C22 C 0.40331(13) -0.02891(13) 0.92683(9) 0.0193(3) Uani 1 1 d . . . . .
H22 H 0.328126 0.010590 0.935292 0.023 Uiso 1 1 calc R U . . .
C23 C 0.50803(13) 0.03129(13) 0.89833(9) 0.0187(3) Uani 1 1 d . . . . .
H23 H 0.504494 0.111756 0.887796 0.022 Uiso 1 1 calc R U . . .
C24 C 0.29400(14) -0.21140(14) 0.96477(9) 0.0223(3) Uani 1 1 d . . . . .
H24A H 0.305295 -0.290182 0.995397 0.027 Uiso 1 1 calc R U . . .
H24B H 0.227924 -0.174386 0.998843 0.027 Uiso 1 1 calc R U . . .
C25 C 0.38118(14) 0.09179(13) 0.63375(9) 0.0206(3) Uani 1 1 d . . . . .
H25 H 0.322100 0.150770 0.628588 0.025 Uiso 1 1 calc R U . . .
C26 C 0.40852(14) 0.05196(13) 0.70575(9) 0.0223(3) Uani 1 1 d . . . . .
H26 H 0.371390 0.085562 0.749222 0.027 Uiso 1 1 calc R U . . .
C27 C 0.49226(14) -0.03949(13) 0.71577(9) 0.0214(3) Uani 1 1 d . . . . .
H27 H 0.508387 -0.069192 0.766725 0.026 Uiso 1 1 calc R U . . .
C28 C 0.54986(13) -0.08518(13) 0.65289(9) 0.0193(3) Uani 1 1 d . . . . .
H28 H 0.604835 -0.147221 0.660999 0.023 Uiso 1 1 calc R U . . .
C29 C 0.52943(13) -0.04188(12) 0.57498(9) 0.0169(3) Uani 1 1 d . . . . .
C30 C 0.59047(13) -0.08658(12) 0.50857(9) 0.0169(3) Uani 1 1 d . . . . .
C31 C 0.56068(13) -0.04694(12) 0.43430(9) 0.0174(3) Uani 1 1 d . . . . .
C32 C 0.68852(13) -0.17320(12) 0.51384(8) 0.0177(3) Uani 1 1 d . . . . .
H32 H 0.691511 -0.235918 0.491174 0.021 Uiso 1 1 calc R U . . .
C33 C 0.86645(13) -0.24514(12) 0.54571(9) 0.0179(3) Uani 1 1 d . . . . .
C34 C 0.93363(14) -0.27216(13) 0.47482(9) 0.0200(3) Uani 1 1 d . . . . .
H34 H 0.911336 -0.240537 0.426095 0.024 Uiso 1 1 calc R U . . .
C35 C 1.03310(14) -0.34508(13) 0.47488(9) 0.0208(3) Uani 1 1 d . . . . .
H35 H 1.077351 -0.363457 0.426124 0.025 Uiso 1 1 calc R U . . .
C36 C 1.06932(14) -0.39187(12) 0.54508(9) 0.0198(3) Uani 1 1 d . . . . .
C37 C 1.00169(14) -0.36349(13) 0.61552(9) 0.0221(3) Uani 1 1 d . . . . .
H37 H 1.024140 -0.394843 0.664215 0.026 Uiso 1 1 calc R U . . .
C38 C 0.90265(14) -0.29076(13) 0.61619(9) 0.0213(3) Uani 1 1 d . . . . .
H38 H 0.859009 -0.271722 0.664834 0.026 Uiso 1 1 calc R U . . .
C39 C 1.17907(14) -0.46858(13) 0.54388(10) 0.0245(3) Uani 1 1 d . . . . .
H39A H 1.211365 -0.466300 0.588559 0.037 Uiso 1 1 calc R U . . .
H39B H 1.239492 -0.442864 0.492762 0.037 Uiso 1 1 calc R U . . .
H39C H 1.157755 -0.546476 0.549543 0.037 Uiso 1 1 calc R U . . .
S1 S 0.56046(3) 0.44853(3) 0.84697(2) 0.01816(8) Uani 1 1 d . . . . .
S2 S 0.57012(3) 0.50331(3) 0.68252(2) 0.01833(8) Uani 1 1 d . . . . .
F1 F 0.72801(10) 0.47863(10) 0.91018(7) 0.0405(3) Uani 1 1 d . . . . .
F2 F 0.67624(10) 0.62960(8) 0.83135(7) 0.0383(3) Uani 1 1 d . . . . .
F3 F 0.78666(8) 0.50085(9) 0.78209(6) 0.0338(2) Uani 1 1 d . . . . .
F4 F 0.34686(9) 0.47349(9) 0.69018(6) 0.0317(2) Uani 1 1 d . . . . .
F5 F 0.44383(9) 0.31899(8) 0.72968(6) 0.0324(2) Uani 1 1 d . . . . .
F6 F 0.47789(10) 0.40050(10) 0.60322(6) 0.0383(3) Uani 1 1 d . . . . .
O1 O 0.47530(10) 0.47221(10) 0.91642(7) 0.0262(2) Uani 1 1 d . . . . .
O2 O 0.59763(10) 0.33320(9) 0.84764(6) 0.0225(2) Uani 1 1 d . . . . .
O3 O 0.56054(10) 0.60905(9) 0.62626(7) 0.0262(2) Uani 1 1 d . . . . .
O4 O 0.67678(10) 0.43436(9) 0.66815(6) 0.0233(2) Uani 1 1 d . . . . .
N4 N 0.52127(11) 0.52168(11) 0.77036(8) 0.0205(3) Uani 1 1 d . . . . .
C40 C 0.69625(14) 0.51886(13) 0.84146(10) 0.0238(3) Uani 1 1 d . . . . .
C41 C 0.45266(15) 0.41900(14) 0.67647(10) 0.0244(3) Uani 1 1 d . . . . .
S3 S 0.09243(3) 0.19778(3) 0.95749(2) 0.02149(9) Uani 1 1 d . . . . .
S4 S 0.00771(3) 0.18728(3) 0.82730(2) 0.01834(8) Uani 1 1 d . . . . .
F7 F 0.22016(9) 0.33323(9) 0.98949(6) 0.0333(2) Uani 1 1 d . . . . .
F8 F 0.21709(8) 0.37574(8) 0.86519(6) 0.0275(2) Uani 1 1 d . . . . .
F9 F 0.32348(8) 0.23304(8) 0.90982(6) 0.0314(2) Uani 1 1 d . . . . .
F10 F 0.05655(10) 0.40399(8) 0.77797(6) 0.0308(2) Uani 1 1 d . . . . .
F11 F 0.17224(9) 0.29887(9) 0.70648(6) 0.0353(2) Uani 1 1 d . . . . .
F12 F -0.00930(9) 0.33795(9) 0.69807(6) 0.0321(2) Uani 1 1 d . . . . .
O5 O -0.00873(10) 0.26951(11) 0.98193(7) 0.0278(3) Uani 1 1 d . . . . .
O6 O 0.12143(11) 0.10301(11) 1.01656(8) 0.0365(3) Uani 1 1 d . . . . .
O7 O -0.10951(9) 0.21924(10) 0.86846(7) 0.0247(2) Uani 1 1 d . . . . .
O8 O 0.01920(11) 0.10276(10) 0.78315(8) 0.0298(3) Uani 1 1 d . . . . .
N5 N 0.10361(11) 0.15991(11) 0.87749(8) 0.0214(3) Uani 1 1 d . . . . .
C42 C 0.22143(14) 0.29007(13) 0.92808(9) 0.0223(3) Uani 1 1 d . . . . .
C43 C 0.06049(14) 0.31470(13) 0.74811(9) 0.0224(3) Uani 1 1 d . . . . .
N6 N 0.07963(13) 0.24881(12) 1.19468(9) 0.0299(3) Uani 1 1 d . . . . .
C44 C 0.03952(14) 0.32614(13) 1.15834(9) 0.0222(3) Uani 1 1 d . . . . .
C45 C -0.01359(16) 0.42433(14) 1.11181(11) 0.0298(4) Uani 1 1 d . . . . .
H45A H 0.040717 0.487969 1.093535 0.045 Uiso 1 1 calc R U . . .
H45B H -0.090009 0.445723 1.145591 0.045 Uiso 1 1 calc R U . . .
H45C H -0.027169 0.405310 1.065027 0.045 Uiso 1 1 calc R U . . .

loop_
_atom_site_aniso_label
_atom_site_aniso_U_11
_atom_site_aniso_U_22
_atom_site_aniso_U_33
_atom_site_aniso_U_23
_atom_site_aniso_U_13
_atom_site_aniso_U_12
N1 0.0156(6) 0.0225(6) 0.0151(6) -0.0028(5) -0.0025(5) -0.0049(5)
N2 0.0146(6) 0.0181(6) 0.0154(6) -0.0033(5) -0.0045(5) -0.0025(5)
N3 0.0203(6) 0.0180(6) 0.0169(6) -0.0028(5) -0.0048(5) -0.0029(5)
C1 0.0194(7) 0.0198(7) 0.0209(8) -0.0027(6) -0.0066(6) -0.0005(6)
C2 0.0202(7) 0.0188(7) 0.0198(7) -0.0057(6) -0.0066(6) 0.0012(6)
C3 0.0128(7) 0.0168(7) 0.0191(7) -0.0030(5) -0.0038(5) -0.0031(5)
C4 0.0147(7) 0.0206(7) 0.0208(7) -0.0043(6) -0.0040(6) 0.0004(6)
C5 0.0160(7) 0.0220(8) 0.0204(7) -0.0065(6) -0.0012(6) -0.0018(6)
C6 0.0158(7) 0.0144(7) 0.0179(7) -0.0019(5) -0.0045(6) -0.0030(5)
C7 0.0153(7) 0.0142(7) 0.0215(7) -0.0027(5) -0.0067(6) 0.0008(5)
C8 0.0162(7) 0.0147(7) 0.0192(7) -0.0044(5) -0.0033(6) -0.0004(5)
C9 0.0156(7) 0.0142(7) 0.0174(7) -0.0018(5) -0.0040(6) -0.0037(5)
C10 0.0137(7) 0.0208(7) 0.0189(7) -0.0019(6) -0.0044(6) 0.0010(6)
C11 0.0143(7) 0.0223(7) 0.0180(7) -0.0043(6) -0.0027(6) 0.0012(6)
C12 0.0121(6) 0.0167(7) 0.0176(7) -0.0019(5) -0.0024(5) -0.0046(5)
C13 0.0210(7) 0.0157(7) 0.0196(7) -0.0021(6) -0.0048(6) 0.0001(6)
C14 0.0215(7) 0.0167(7) 0.0203(7) -0.0052(6) -0.0046(6) 0.0002(6)
C15 0.0142(7) 0.0166(7) 0.0208(7) -0.0029(6) -0.0056(6) -0.0001(5)
C16 0.0144(7) 0.0173(7) 0.0181(7) -0.0041(6) -0.0032(6) -0.0003(5)
C17 0.0189(7) 0.0236(8) 0.0151(7) -0.0048(6) -0.0071(6) -0.0016(6)
C18 0.0176(7) 0.0233(7) 0.0095(6) -0.0045(5) -0.0058(5) -0.0010(6)
C19 0.0190(7) 0.0221(8) 0.0142(7) -0.0030(6) -0.0065(6) 0.0028(6)
C20 0.0249(8) 0.0191(7) 0.0150(7) -0.0009(6) -0.0071(6) -0.0015(6)
C21 0.0193(7) 0.0260(8) 0.0080(6) -0.0038(5) -0.0020(5) -0.0036(6)
C22 0.0176(7) 0.0262(8) 0.0152(7) -0.0091(6) -0.0037(6) 0.0026(6)
C23 0.0220(7) 0.0202(7) 0.0160(7) -0.0072(6) -0.0061(6) 0.0007(6)
C24 0.0215(8) 0.0312(9) 0.0127(7) -0.0037(6) -0.0023(6) -0.0058(6)
C25 0.0209(7) 0.0205(7) 0.0197(8) -0.0049(6) -0.0039(6) -0.0024(6)
C26 0.0247(8) 0.0256(8) 0.0167(7) -0.0074(6) -0.0020(6) -0.0055(6)
C27 0.0217(8) 0.0277(8) 0.0149(7) -0.0024(6) -0.0055(6) -0.0072(6)
C28 0.0157(7) 0.0231(8) 0.0176(7) -0.0020(6) -0.0036(6) -0.0047(6)
C29 0.0158(7) 0.0184(7) 0.0164(7) -0.0028(5) -0.0031(5) -0.0069(5)
C30 0.0163(7) 0.0165(7) 0.0175(7) -0.0023(5) -0.0034(6) -0.0062(5)
C31 0.0171(7) 0.0181(7) 0.0167(7) -0.0026(5) -0.0030(6) -0.0070(6)
C32 0.0211(7) 0.0164(7) 0.0142(7) -0.0024(5) -0.0023(6) -0.0044(6)
C33 0.0201(7) 0.0149(7) 0.0196(7) -0.0028(6) -0.0066(6) -0.0041(6)
C34 0.0226(8) 0.0230(8) 0.0162(7) -0.0035(6) -0.0080(6) -0.0038(6)
C35 0.0202(7) 0.0240(8) 0.0193(7) -0.0067(6) -0.0046(6) -0.0037(6)
C36 0.0206(7) 0.0159(7) 0.0228(8) -0.0016(6) -0.0066(6) -0.0053(6)
C37 0.0291(8) 0.0193(7) 0.0175(7) 0.0007(6) -0.0103(6) -0.0020(6)
C38 0.0272(8) 0.0207(8) 0.0157(7) -0.0036(6) -0.0052(6) -0.0027(6)
C39 0.0248(8) 0.0216(8) 0.0267(8) -0.0026(6) -0.0091(7) -0.0018(6)
S1 0.01859(18) 0.01712(18) 0.01837(18) -0.00414(14) -0.00420(14) -0.00126(13)
S2 0.01984(18) 0.01546(17) 0.01867(18) -0.00314(13) -0.00503(14) 0.00116(13)
F1 0.0429(6) 0.0500(7) 0.0339(6) -0.0026(5) -0.0221(5) -0.0123(5)
F2 0.0384(6) 0.0223(5) 0.0584(7) -0.0127(5) -0.0150(5) -0.0060(4)
F3 0.0211(5) 0.0406(6) 0.0385(6) -0.0125(5) -0.0017(4) -0.0060(4)
F4 0.0236(5) 0.0349(5) 0.0399(6) -0.0099(4) -0.0138(4) 0.0005(4)
F5 0.0388(6) 0.0213(5) 0.0375(6) -0.0032(4) -0.0120(5) -0.0076(4)
F6 0.0481(7) 0.0456(6) 0.0293(6) -0.0182(5) -0.0138(5) -0.0038(5)
O1 0.0265(6) 0.0287(6) 0.0214(6) -0.0082(5) -0.0018(5) -0.0003(5)
O2 0.0261(6) 0.0176(5) 0.0222(6) -0.0033(4) -0.0056(4) -0.0008(4)
O3 0.0285(6) 0.0195(6) 0.0258(6) 0.0010(4) -0.0066(5) 0.0015(4)
O4 0.0244(6) 0.0210(5) 0.0222(6) -0.0051(4) -0.0044(4) 0.0041(4)
N4 0.0205(6) 0.0197(6) 0.0219(7) -0.0068(5) -0.0062(5) 0.0033(5)
C40 0.0246(8) 0.0224(8) 0.0259(8) -0.0056(6) -0.0087(7) -0.0030(6)
C41 0.0280(8) 0.0235(8) 0.0238(8) -0.0075(6) -0.0090(7) -0.0004(6)
S3 0.01636(18) 0.0273(2) 0.01761(18) 0.00046(15) -0.00461(14) -0.00181(14)
S4 0.01606(17) 0.01863(18) 0.02027(18) -0.00689(14) -0.00298(14) 0.00020(13)
F7 0.0281(5) 0.0478(6) 0.0282(5) -0.0118(5) -0.0102(4) -0.0065(4)
F8 0.0268(5) 0.0242(5) 0.0283(5) 0.0032(4) -0.0109(4) -0.0017(4)
F9 0.0158(4) 0.0285(5) 0.0454(6) -0.0043(4) -0.0070(4) 0.0040(4)
F10 0.0495(6) 0.0188(5) 0.0308(5) -0.0042(4) -0.0232(5) -0.0003(4)
F11 0.0256(5) 0.0454(6) 0.0270(5) -0.0033(4) 0.0025(4) -0.0077(4)
F12 0.0390(6) 0.0399(6) 0.0225(5) -0.0059(4) -0.0176(4) -0.0014(4)
O5 0.0174(5) 0.0453(7) 0.0231(6) -0.0148(5) -0.0033(4) -0.0001(5)
O6 0.0338(7) 0.0393(7) 0.0301(7) 0.0125(5) -0.0151(5) -0.0097(6)
O7 0.0162(5) 0.0362(6) 0.0224(6) -0.0107(5) -0.0035(4) 0.0009(5)
O8 0.0297(6) 0.0252(6) 0.0388(7) -0.0172(5) -0.0077(5) 0.0010(5)
N5 0.0175(6) 0.0217(7) 0.0230(7) -0.0043(5) -0.0048(5) 0.0033(5)
C42 0.0177(7) 0.0249(8) 0.0220(8) -0.0017(6) -0.0065(6) 0.0024(6)
C43 0.0258(8) 0.0244(8) 0.0183(7) -0.0056(6) -0.0077(6) -0.0011(6)
N6 0.0278(7) 0.0291(8) 0.0296(8) -0.0012(6) -0.0083(6) 0.0000(6)
C44 0.0207(8) 0.0236(8) 0.0226(8) -0.0071(6) -0.0041(6) -0.0023(6)
C45 0.0364(9) 0.0225(8) 0.0336(9) -0.0071(7) -0.0162(8) 0.0051(7)

loop_
_atom_type_symbol
_atom_type_description
_atom_type_scat_dispersion_real
_atom_type_scat_dispersion_imag
_atom_type_scat_source
C C 0.0033 0.0016 'International Tables Vol C Tables 4.2.6.8 and 6.1.1.4'
H H 0.0000 0.0000 'International Tables Vol C Tables 4.2.6.8 and 6.1.1.4'
F F 0.0171 0.0103 'International Tables Vol C Tables 4.2.6.8 and 6.1.1.4'
N N 0.0061 0.0033 'International Tables Vol C Tables 4.2.6.8 and 6.1.1.4'
O O 0.0106 0.0060 'International Tables Vol C Tables 4.2.6.8 and 6.1.1.4'
S S 0.1246 0.1234 'International Tables Vol C Tables 4.2.6.8 and 6.1.1.4'

loop_
_geom_angle_atom_site_label_1
_geom_angle_atom_site_label_2
_geom_angle_atom_site_label_3
_geom_angle
_geom_angle_site_symmetry_1
_geom_angle_site_symmetry_3
_geom_angle_publ_flag
C1 N1 C5 120.07(13) . . ?
C1 N1 C24 119.70(13) . 2_656 ?
C5 N1 C24 119.88(13) . 2_656 ?
C14 N2 C15 120.56(13) . . ?
C14 N2 C17 119.85(12) . . ?
C15 N2 C17 119.41(12) . . ?
C32 N3 C33 119.74(13) . . ?
N1 C1 C2 120.88(14) . . ?
N1 C1 H1 119.6 . . ?
C2 C1 H1 119.6 . . ?
C1 C2 C3 120.67(14) . . ?
C1 C2 H2 119.7 . . ?
C3 C2 H2 119.7 . . ?
C4 C3 C2 116.52(13) . . ?
C4 C3 C6 121.62(13) . . ?
C2 C3 C6 121.80(13) . . ?
C5 C4 C3 120.89(14) . . ?
C5 C4 H4 119.6 . . ?
C3 C4 H4 119.6 . . ?
N1 C5 C4 120.86(14) . . ?
N1 C5 H5 119.6 . . ?
C4 C5 H5 119.6 . . ?
C7 C6 C11 118.20(13) . . ?
C7 C6 C3 120.49(13) . . ?
C11 C6 C3 121.22(13) . . ?
C8 C7 C6 120.86(13) . . ?
C8 C7 H7 119.6 . . ?
C6 C7 H7 119.6 . . ?
C7 C8 C9 120.96(14) . . ?
C7 C8 H8 119.5 . . ?
C9 C8 H8 119.5 . . ?
C10 C9 C8 118.08(13) . . ?
C10 C9 C12 121.63(13) . . ?
C8 C9 C12 120.26(13) . . ?
C11 C10 C9 121.13(13) . . ?
C11 C10 H10 119.4 . . ?
C9 C10 H10 119.4 . . ?
C10 C11 C6 120.76(14) . . ?
C10 C11 H11 119.6 . . ?
C6 C11 H11 119.6 . . ?
C13 C12 C16 117.00(13) . . ?
C13 C12 C9 121.14(13) . . ?
C16 C12 C9 121.84(13) . . ?
C14 C13 C12 120.90(14) . . ?
C14 C13 H13 119.5 . . ?
C12 C13 H13 119.5 . . ?
N2 C14 C13 120.29(14) . . ?
N2 C14 H14 119.9 . . ?
C13 C14 H14 119.9 . . ?
N2 C15 C16 120.88(13) . . ?
N2 C15 H15 119.6 . . ?
C16 C15 H15 119.6 . . ?
C15 C16 C12 120.25(13) . . ?
C15 C16 H16 119.9 . . ?
C12 C16 H16 119.9 . . ?
N2 C17 C18 109.32(11) . . ?
N2 C17 H17A 109.8 . . ?
C18 C17 H17A 109.8 . . ?
N2 C17 H17B 109.8 . . ?
C18 C17 H17B 109.8 . . ?
H17A C17 H17B 108.3 . . ?
C19 C18 C23 119.54(14) . . ?
C19 C18 C17 120.53(13) . . ?
C23 C18 C17 119.92(13) . . ?
C20 C19 C18 120.33(14) . . ?
C20 C19 H19 119.8 . . ?
C18 C19 H19 119.8 . . ?
C19 C20 C21 120.18(14) . . ?
C19 C20 H20 119.9 . . ?
C21 C20 H20 119.9 . . ?
C20 C21 C22 119.48(14) . . ?
C20 C21 C24 120.24(14) . . ?
C22 C21 C24 120.11(14) . . ?
C23 C22 C21 120.38(14) . . ?
C23 C22 H22 119.8 . . ?
C21 C22 H22 119.8 . . ?
C22 C23 C18 119.97(14) . . ?
C22 C23 H23 120.0 . . ?
C18 C23 H23 120.0 . . ?
N1 C24 C21 108.62(11) 2_656 . ?
N1 C24 H24A 110.0 2_656 . ?
C21 C24 H24A 110.0 . . ?
N1 C24 H24B 110.0 2_656 . ?
C21 C24 H24B 110.0 . . ?
H24A C24 H24B 108.3 . . ?
C26 C25 C31 121.64(14) . 2_656 ?
C26 C25 H25 119.2 . . ?
C31 C25 H25 119.2 2_656 . ?
C25 C26 C27 120.03(14) . . ?
C25 C26 H26 120.0 . . ?
C27 C26 H26 120.0 . . ?
C28 C27 C26 120.50(14) . . ?
C28 C27 H27 119.7 . . ?
C26 C27 H27 119.7 . . ?
C27 C28 C29 121.49(14) . . ?
C27 C28 H28 119.3 . . ?
C29 C28 H28 119.3 . . ?
C30 C29 C28 122.24(14) . . ?
C30 C29 C31 119.59(13) . 2_656 ?
C28 C29 C31 118.11(13) . 2_656 ?
C31 C30 C29 120.17(14) . . ?
C31 C30 C32 118.26(13) . . ?
C29 C30 C32 121.55(13) . . ?
C30 C31 C25 121.75(14) . 2_656 ?
C30 C31 C29 120.21(13) . 2_656 ?
C25 C31 C29 118.03(13) 2_656 2_656 ?
N3 C32 C30 121.64(13) . . ?
N3 C32 H32 119.2 . . ?
C30 C32 H32 119.2 . . ?
C34 C33 C38 118.69(14) . . ?
C34 C33 N3 122.58(13) . . ?
C38 C33 N3 118.51(13) . . ?
C35 C34 C33 120.40(14) . . ?
C35 C34 H34 119.8 . . ?
C33 C34 H34 119.8 . . ?
C34 C35 C36 121.34(14) . . ?
C34 C35 H35 119.3 . . ?
C36 C35 H35 119.3 . . ?
C37 C36 C35 117.65(14) . . ?
C37 C36 C39 121.56(14) . . ?
C35 C36 C39 120.78(14) . . ?
C38 C37 C36 121.55(14) . . ?
C38 C37 H37 119.2 . . ?
C36 C37 H37 119.2 . . ?
C37 C38 C33 120.36(14) . . ?
C37 C38 H38 119.8 . . ?
C33 C38 H38 119.8 . . ?
C36 C39 H39A 109.5 . . ?
C36 C39 H39B 109.5 . . ?
H39A C39 H39B 109.5 . . ?
C36 C39 H39C 109.5 . . ?
H39A C39 H39C 109.5 . . ?
H39B C39 H39C 109.5 . . ?
O2 S1 O1 118.69(7) . . ?
O2 S1 N4 116.99(7) . . ?
O1 S1 N4 107.41(7) . . ?
O2 S1 C40 104.98(7) . . ?
O1 S1 C40 103.88(7) . . ?
N4 S1 C40 102.76(7) . . ?
O3 S2 O4 119.47(7) . . ?
O3 S2 N4 108.40(7) . . ?
O4 S2 N4 116.27(7) . . ?
O3 S2 C41 103.48(7) . . ?
O4 S2 C41 104.63(7) . . ?
N4 S2 C41 102.15(7) . . ?
S2 N4 S1 125.20(8) . . ?
F3 C40 F2 108.62(13) . . ?
F3 C40 F1 108.04(13) . . ?
F2 C40 F1 108.09(13) . . ?
F3 C40 S1 111.90(11) . . ?
F2 C40 S1 110.59(11) . . ?
F1 C40 S1 109.48(11) . . ?
F5 C41 F4 108.35(13) . . ?
F5 C41 F6 108.08(13) . . ?
F4 C41 F6 108.34(13) . . ?
F5 C41 S2 111.43(11) . . ?
F4 C41 S2 110.79(11) . . ?
F6 C41 S2 109.75(11) . . ?
O6 S3 O5 118.65(8) . . ?
O6 S3 N5 109.27(8) . . ?
O5 S3 N5 116.52(7) . . ?
O6 S3 C42 103.62(7) . . ?
O5 S3 C42 104.20(7) . . ?
N5 S3 C42 102.12(7) . . ?
O7 S4 O8 118.37(7) . . ?
O7 S4 N5 116.14(7) . . ?
O8 S4 N5 108.57(7) . . ?
O7 S4 C43 104.10(7) . . ?
O8 S4 C43 102.83(7) . . ?
N5 S4 C43 104.90(7) . . ?
S4 N5 S3 125.03(8) . . ?
F9 C42 F8 108.24(12) . . ?
F9 C42 F7 108.54(13) . . ?
F8 C42 F7 108.02(13) . . ?
F9 C42 S3 111.45(11) . . ?
F8 C42 S3 111.67(10) . . ?
F7 C42 S3 108.81(10) . . ?
F10 C43 F12 108.05(13) . . ?
F10 C43 F11 108.54(13) . . ?
F12 C43 F11 108.57(13) . . ?
F10 C43 S4 111.74(11) . . ?
F12 C43 S4 109.00(11) . . ?
F11 C43 S4 110.83(11) . . ?
N6 C44 C45 179.08(18) . . ?
C44 C45 H45A 109.5 . . ?
C44 C45 H45B 109.5 . . ?
H45A C45 H45B 109.5 . . ?
C44 C45 H45C 109.5 . . ?
H45A C45 H45C 109.5 . . ?
H45B C45 H45C 109.5 . . ?

loop_
_geom_bond_atom_site_label_1
_geom_bond_atom_site_label_2
_geom_bond_distance
_geom_bond_site_symmetry_2
_geom_bond_publ_flag
N1 C1 1.348(2) . ?
N1 C5 1.350(2) . ?
N1 C24 1.4949(19) 2_656 ?
N2 C14 1.3470(19) . ?
N2 C15 1.3489(19) . ?
N2 C17 1.4950(18) . ?
N3 C32 1.271(2) . ?
N3 C33 1.4199(19) . ?
C1 C2 1.372(2) . ?
C1 H1 0.9500 . ?
C2 C3 1.404(2) . ?
C2 H2 0.9500 . ?
C3 C4 1.397(2) . ?
C3 C6 1.477(2) . ?
C4 C5 1.370(2) . ?
C4 H4 0.9500 . ?
C5 H5 0.9500 . ?
C6 C7 1.400(2) . ?
C6 C11 1.401(2) . ?
C7 C8 1.382(2) . ?
C7 H7 0.9500 . ?
C8 C9 1.402(2) . ?
C8 H8 0.9500 . ?
C9 C10 1.396(2) . ?
C9 C12 1.479(2) . ?
C10 C11 1.383(2) . ?
C10 H10 0.9500 . ?
C11 H11 0.9500 . ?
C12 C13 1.393(2) . ?
C12 C16 1.402(2) . ?
C13 C14 1.376(2) . ?
C13 H13 0.9500 . ?
C14 H14 0.9500 . ?
C15 C16 1.372(2) . ?
C15 H15 0.9500 . ?
C16 H16 0.9500 . ?
C17 C18 1.510(2) . ?
C17 H17A 0.9900 . ?
C17 H17B 0.9900 . ?
C18 C19 1.390(2) . ?
C18 C23 1.396(2) . ?
C19 C20 1.388(2) . ?
C19 H19 0.9500 . ?
C20 C21 1.390(2) . ?
C20 H20 0.9500 . ?
C21 C22 1.394(2) . ?
C21 C24 1.511(2) . ?
C22 C23 1.387(2) . ?
C22 H22 0.9500 . ?
C23 H23 0.9500 . ?
C24 H24A 0.9900 . ?
C24 H24B 0.9900 . ?
C25 C26 1.363(2) . ?
C25 C31 1.432(2) 2_656 ?
C25 H25 0.9500 . ?
C26 C27 1.416(2) . ?
C26 H26 0.9500 . ?
C27 C28 1.362(2) . ?
C27 H27 0.9500 . ?
C28 C29 1.429(2) . ?
C28 H28 0.9500 . ?
C29 C30 1.415(2) . ?
C29 C31 1.443(2) 2_656 ?
C30 C31 1.414(2) . ?
C30 C32 1.483(2) . ?
C32 H32 0.9500 . ?
C33 C34 1.392(2) . ?
C33 C38 1.397(2) . ?
C34 C35 1.389(2) . ?
C34 H34 0.9500 . ?
C35 C36 1.395(2) . ?
C35 H35 0.9500 . ?
C36 C37 1.394(2) . ?
C36 C39 1.506(2) . ?
C37 C38 1.383(2) . ?
C37 H37 0.9500 . ?
C38 H38 0.9500 . ?
C39 H39A 0.9800 . ?
C39 H39B 0.9800 . ?
C39 H39C 0.9800 . ?
S1 O2 1.4302(11) . ?
S1 O1 1.4312(11) . ?
S1 N4 1.5813(13) . ?
S1 C40 1.8414(16) . ?
S2 O3 1.4282(11) . ?
S2 O4 1.4300(11) . ?
S2 N4 1.5793(13) . ?
S2 C41 1.8355(17) . ?
F1 C40 1.3355(19) . ?
F2 C40 1.3226(19) . ?
F3 C40 1.3163(19) . ?
F4 C41 1.3321(19) . ?
F5 C41 1.3284(19) . ?
F6 C41 1.3322(19) . ?
S3 O6 1.4298(12) . ?
S3 O5 1.4332(12) . ?
S3 N5 1.5820(14) . ?
S3 C42 1.8415(16) . ?
S4 O7 1.4281(11) . ?
S4 O8 1.4311(12) . ?
S4 N5 1.5782(13) . ?
S4 C43 1.8288(16) . ?
F7 C42 1.3323(19) . ?
F8 C42 1.3267(18) . ?
F9 C42 1.3197(17) . ?
F10 C43 1.3266(18) . ?
F11 C43 1.3297(19) . ?
F12 C43 1.3291(18) . ?
N6 C44 1.136(2) . ?
C44 C45 1.458(2) . ?
C45 H45A 0.9800 . ?
C45 H45B 0.9800 . ?
C45 H45C 0.9800 . ?

loop_
_geom_hbond_atom_site_label_D
_geom_hbond_atom_site_label_H
_geom_hbond_atom_site_label_A
_geom_hbond_distance_DH
_geom_hbond_distance_HA
_geom_hbond_distance_DA
_geom_hbond_angle_DHA
_geom_hbond_site_symmetry_A
_geom_hbond_publ_flag
C1 H1 O1 0.95 2.48 3.4159(19) 168.9 2_666 yes
C2 H2 N4 0.95 2.63 3.3002(19) 128.0 2_666 yes
C4 H4 O8 0.95 2.30 3.1201(19) 144.2 2_656 yes
C13 H13 O4 0.95 2.44 3.0514(18) 122.2 . yes
C14 H14 O2 0.95 2.37 3.3076(18) 168.5 . yes
C14 H14 O4 0.95 2.58 3.1184(18) 116.2 . yes
C15 H15 N6 0.95 2.35 3.304(2) 177.7 2_657 yes
C16 H16 N3 0.95 2.52 3.2052(19) 129.5 . yes
C17 H17A O7 0.99 2.47 3.1559(19) 126.0 1_655 yes
C17 H17B O6 0.99 2.51 3.3558(18) 142.7 2_657 yes
C24 H24A F1 0.99 2.46 3.422(2) 163.5 2_657 yes
C24 H24B O7 0.99 2.34 3.1305(18) 136.8 2_557 yes
C45 H45B F8 0.98 2.51 3.2525(19) 132.9 2_567 yes
C45 H45C O5 0.98 2.46 3.343(2) 149.8 . yes

loop_
_geom_torsion_atom_site_label_1
_geom_torsion_atom_site_label_2
_geom_torsion_atom_site_label_3
_geom_torsion_atom_site_label_4
_geom_torsion
_geom_torsion_site_symmetry_1
_geom_torsion_site_symmetry_2
_geom_torsion_site_symmetry_3
_geom_torsion_site_symmetry_4
_geom_torsion_publ_flag
C5 N1 C1 C2 -2.1(2) . . . . ?
C24 N1 C1 C2 171.14(13) 2_656 . . . ?
N1 C1 C2 C3 -0.7(2) . . . . ?
C1 C2 C3 C4 3.2(2) . . . . ?
C1 C2 C3 C6 -174.14(14) . . . . ?
C2 C3 C4 C5 -3.0(2) . . . . ?
C6 C3 C4 C5 174.34(13) . . . . ?
C1 N1 C5 C4 2.3(2) . . . . ?
C24 N1 C5 C4 -170.92(13) 2_656 . . . ?
C3 C4 C5 N1 0.3(2) . . . . ?
C4 C3 C6 C7 -157.90(14) . . . . ?
C2 C3 C6 C7 19.3(2) . . . . ?
C4 C3 C6 C11 18.7(2) . . . . ?
C2 C3 C6 C11 -164.12(14) . . . . ?
C11 C6 C7 C8 -0.2(2) . . . . ?
C3 C6 C7 C8 176.52(13) . . . . ?
C6 C7 C8 C9 -0.2(2) . . . . ?
C7 C8 C9 C10 0.1(2) . . . . ?
C7 C8 C9 C12 -177.92(13) . . . . ?
C8 C9 C10 C11 0.4(2) . . . . ?
C12 C9 C10 C11 178.41(13) . . . . ?
C9 C10 C11 C6 -0.8(2) . . . . ?
C7 C6 C11 C10 0.7(2) . . . . ?
C3 C6 C11 C10 -175.99(14) . . . . ?
C10 C9 C12 C13 153.39(14) . . . . ?
C8 C9 C12 C13 -28.6(2) . . . . ?
C10 C9 C12 C16 -28.0(2) . . . . ?
C8 C9 C12 C16 149.94(14) . . . . ?
C16 C12 C13 C14 -2.9(2) . . . . ?
C9 C12 C13 C14 175.79(13) . . . . ?
C15 N2 C14 C13 2.7(2) . . . . ?
C17 N2 C14 C13 -172.26(13) . . . . ?
C12 C13 C14 N2 0.0(2) . . . . ?
C14 N2 C15 C16 -2.3(2) . . . . ?
C17 N2 C15 C16 172.66(13) . . . . ?
N2 C15 C16 C12 -0.7(2) . . . . ?
C13 C12 C16 C15 3.2(2) . . . . ?
C9 C12 C16 C15 -175.42(13) . . . . ?
C14 N2 C17 C18 93.16(15) . . . . ?
C15 N2 C17 C18 -81.83(16) . . . . ?
N2 C17 C18 C19 94.37(15) . . . . ?
N2 C17 C18 C23 -83.94(16) . . . . ?
C23 C18 C19 C20 2.4(2) . . . . ?
C17 C18 C19 C20 -175.96(13) . . . . ?
C18 C19 C20 C21 0.7(2) . . . . ?
C19 C20 C21 C22 -3.1(2) . . . . ?
C19 C20 C21 C24 172.17(13) . . . . ?
C20 C21 C22 C23 2.5(2) . . . . ?
C24 C21 C22 C23 -172.83(13) . . . . ?
C21 C22 C23 C18 0.6(2) . . . . ?
C19 C18 C23 C22 -3.0(2) . . . . ?
C17 C18 C23 C22 175.32(13) . . . . ?
C20 C21 C24 N1 -92.49(16) . . . 2_656 ?
C22 C21 C24 N1 82.78(16) . . . 2_656 ?
C31 C25 C26 C27 -2.9(2) 2_656 . . . ?
C25 C26 C27 C28 2.8(2) . . . . ?
C26 C27 C28 C29 0.9(2) . . . . ?
C27 C28 C29 C30 178.52(14) . . . . ?
C27 C28 C29 C31 -4.3(2) . . . 2_656 ?
C28 C29 C30 C31 175.12(13) . . . . ?
C31 C29 C30 C31 -2.0(2) 2_656 . . . ?
C28 C29 C30 C32 -6.4(2) . . . . ?
C31 C29 C30 C32 176.46(13) 2_656 . . . ?
C29 C30 C31 C25 -178.72(13) . . . 2_656 ?
C32 C30 C31 C25 2.8(2) . . . 2_656 ?
C29 C30 C31 C29 2.0(2) . . . 2_656 ?
C32 C30 C31 C29 -176.50(12) . . . 2_656 ?
C33 N3 C32 C30 -174.71(13) . . . . ?
C31 C30 C32 N3 135.32(15) . . . . ?
C29 C30 C32 N3 -43.1(2) . . . . ?
C32 N3 C33 C34 49.1(2) . . . . ?
C32 N3 C33 C38 -136.40(15) . . . . ?
C38 C33 C34 C35 1.4(2) . . . . ?
N3 C33 C34 C35 175.92(13) . . . . ?
C33 C34 C35 C36 -0.8(2) . . . . ?
C34 C35 C36 C37 0.4(2) . . . . ?
C34 C35 C36 C39 -178.51(14) . . . . ?
C35 C36 C37 C38 -0.6(2) . . . . ?
C39 C36 C37 C38 178.34(14) . . . . ?
C36 C37 C38 C33 1.2(2) . . . . ?
C34 C33 C38 C37 -1.6(2) . . . . ?
N3 C33 C38 C37 -176.30(13) . . . . ?
O3 S2 N4 S1 -153.53(9) . . . . ?
O4 S2 N4 S1 -15.59(13) . . . . ?
C41 S2 N4 S1 97.63(11) . . . . ?
O2 S1 N4 S2 -28.97(13) . . . . ?
O1 S1 N4 S2 -165.40(9) . . . . ?
C40 S1 N4 S2 85.41(11) . . . . ?
O2 S1 C40 F3 51.73(13) . . . . ?
O1 S1 C40 F3 177.05(11) . . . . ?
N4 S1 C40 F3 -71.11(12) . . . . ?
O2 S1 C40 F2 172.98(11) . . . . ?
O1 S1 C40 F2 -61.71(13) . . . . ?
N4 S1 C40 F2 50.14(13) . . . . ?
O2 S1 C40 F1 -68.02(12) . . . . ?
O1 S1 C40 F1 57.29(13) . . . . ?
N4 S1 C40 F1 169.13(11) . . . . ?
O3 S2 C41 F5 -175.88(11) . . . . ?
O4 S2 C41 F5 58.29(12) . . . . ?
N4 S2 C41 F5 -63.32(12) . . . . ?
O3 S2 C41 F4 -55.16(12) . . . . ?
O4 S2 C41 F4 179.01(10) . . . . ?
N4 S2 C41 F4 57.40(12) . . . . ?
O3 S2 C41 F6 64.44(12) . . . . ?
O4 S2 C41 F6 -61.40(12) . . . . ?
N4 S2 C41 F6 176.99(11) . . . . ?
O7 S4 N5 S3 -18.48(13) . . . . ?
O8 S4 N5 S3 -154.80(10) . . . . ?
C43 S4 N5 S3 95.82(11) . . . . ?
O6 S3 N5 S4 133.00(10) . . . . ?
O5 S3 N5 S4 -4.92(13) . . . . ?
C42 S3 N5 S4 -117.73(10) . . . . ?
O6 S3 C42 F9 50.24(13) . . . . ?
O5 S3 C42 F9 175.01(11) . . . . ?
N5 S3 C42 F9 -63.29(12) . . . . ?
O6 S3 C42 F8 171.44(11) . . . . ?
O5 S3 C42 F8 -63.80(12) . . . . ?
N5 S3 C42 F8 57.91(12) . . . . ?
O6 S3 C42 F7 -69.41(12) . . . . ?
O5 S3 C42 F7 55.35(12) . . . . ?
N5 S3 C42 F7 177.05(10) . . . . ?
O7 S4 C43 F10 56.03(12) . . . . ?
O8 S4 C43 F10 -179.93(11) . . . . ?
N5 S4 C43 F10 -66.44(12) . . . . ?
O7 S4 C43 F12 -63.32(12) . . . . ?
O8 S4 C43 F12 60.72(12) . . . . ?
N5 S4 C43 F12 174.20(10) . . . . ?
O7 S4 C43 F11 177.24(10) . . . . ?
O8 S4 C43 F11 -58.72(12) . . . . ?
N5 S4 C43 F11 54.76(12) . . . . ?
